data_1552704
loop_
_publ_author_name
'Xu, Cheng-Dong'
'Zhang, Hao-Jian'
'Ma, Zhong-Jun'

_publ_section_title
;
 Pyrimidine Nucleosides from <i>Streptomyces</i> sp. SSA28.
;
_journal_issue 9
_journal_name_full 'Journal of natural products'
_journal_page_first 2509
_journal_page_last 2516
_journal_paper_doi 10.1021/acs.jnatprod.9b00260
_journal_volume 82
_journal_year 2019
_chemical_absolute_configuration ad
_chemical_formula_moiety 'C10 H15 N3 O3'
_chemical_formula_sum 'C10 H15 N3 O3'
_chemical_formula_weight 225.25
_space_group_crystal_system monoclinic
_space_group_IT_number 4
_space_group_name_Hall 'P 2yb'
_space_group_name_H-M_alt 'P 1 21 1'
_atom_sites_solution_hydrogens mixed
_atom_sites_solution_primary dual
_audit_creation_date 2019-01-30
_audit_creation_method
;
Olex2 1.2
(compiled 2018.05.29 svn.r3508 for OlexSys, GUI svn.r5506)
;
_cell_angle_alpha 90
_cell_angle_beta 98.643(2)
_cell_angle_gamma 90
_cell_formula_units_Z 4
_cell_length_a 9.6749(2)
_cell_length_b 10.4511(2)
_cell_length_c 10.9170(2)
_cell_measurement_reflns_used 12961
_cell_measurement_temperature 293.68(10)
_cell_measurement_theta_max 73.5010
_cell_measurement_theta_min 4.0530
_cell_volume 1091.32(4)
_computing_cell_refinement 'CrysAlisPro 1.171.38.43f (Rigaku OD, 2015)'
_computing_data_collection 'CrysAlisPro 1.171.38.43f (Rigaku OD, 2015)'
_computing_data_reduction 'CrysAlisPro 1.171.38.43f (Rigaku OD, 2015)'
_computing_molecular_graphics 'Olex2 (Dolomanov et al., 2009)'
_computing_publication_material 'Olex2 (Dolomanov et al., 2009)'
_computing_structure_refinement 'ShelXL (Sheldrick, 2015)'
_computing_structure_solution 'ShelXT (Sheldrick, 2015)'
_diffrn_ambient_environment air
_diffrn_ambient_temperature 293.68(10)
_diffrn_detector 'CCD plate'
_diffrn_detector_area_resol_mean 5.2684
_diffrn_detector_type AtlasS2
_diffrn_measured_fraction_theta_full 1.000
_diffrn_measured_fraction_theta_max 0.977
_diffrn_measurement_details
;
List of Runs (angles in degrees, time in seconds):

  # Type    Start    End  Width  t~exp~   \w     \q     \k     \f   Frames
--------------------------------------------------------------------------
  1  \w   -129.00  47.00   1.00    1.00    --  -41.11   0.00  30.00  176
  2  \w    -66.00  33.00   1.00    1.00    --  -41.11  38.00-120.00   99
  3  \w     23.00  97.00   1.00    1.00    --   41.11-125.00 -30.00   74
  4  \w      1.00  82.00   1.00    1.00    --   41.11 -99.00 120.00   81
  5  \w     23.00  97.00   1.00    1.00    --   41.11-125.00  60.00   74
  6  \w     81.00 178.00   1.00    1.00    --  106.95  45.00 120.00   97
  7  \w     25.00 160.00   1.00    1.00    --  106.95 -15.00 150.00  135
  8  \w     30.00 115.00   1.00    1.00    --  106.95-110.00 -78.00   85
  9  \w     31.00 135.00   1.00    1.00    --  106.95 -30.00 -90.00  104
 10  \w     34.00 121.00   1.00    1.00    --  106.95-125.00 120.00   87
 11  \w     74.00 178.00   1.00    1.00    --  106.95  77.00 -90.00  104
 12  \w     94.00 178.00   1.00    1.00    --  106.95 125.00 -60.00   84
 13  \w     34.00 121.00   1.00    1.00    --  106.95-125.00 -30.00   87
 14  \w     31.00 140.00   1.00    1.00    --  106.95 -77.00 -60.00  109
 15  \w     81.00 178.00   1.00    1.00    --  106.95  45.00-150.00   97
 16  \w     94.00 178.00   1.00    1.00    --  106.95 125.00 -30.00   84
 17  \w     35.00 136.00   1.00    1.00    --  106.95 -61.00  60.00  101
 18  \w   -113.00 -13.00   1.00    1.00    --  -41.11 -57.00   0.00  100
 19  \w   -117.00  -9.00   1.00    1.00    --  -41.11 -77.00-150.00  108
 20  \w   -117.00  -9.00   1.00    1.00    --  -41.11 -77.00 -90.00  108
 21  \w   -117.00  -9.00   1.00    1.00    --  -41.11 -77.00   0.00  108
 22  \w      9.00 117.00   1.00    1.00    --   41.11  77.00 150.00  108
 23  \w     74.00 178.00   1.00    1.00    --  106.95  77.00  30.00  104
 24  \w     79.00 178.00   1.00    1.00    --  106.95  30.00   0.00   99
 25  \w     78.00 115.00   1.00    1.00    --  106.95  61.00-120.00   37
 26  \w     74.00 178.00   1.00    1.00    --  106.95  77.00 150.00  104
;
_diffrn_measurement_device 'four-circle diffractometer'
_diffrn_measurement_device_type 'SuperNova, Dual, Cu at zero, AtlasS2'
_diffrn_measurement_method '\w scans'
_diffrn_orient_matrix_type 'CrysAlisPro convention (1999,Acta A55,543-557)'
_diffrn_orient_matrix_UB_11 0.0817501000
_diffrn_orient_matrix_UB_12 -0.1233426000
_diffrn_orient_matrix_UB_13 0.0402078000
_diffrn_orient_matrix_UB_21 0.1386779000
_diffrn_orient_matrix_UB_22 0.0741936000
_diffrn_orient_matrix_UB_23 0.0075890000
_diffrn_orient_matrix_UB_31 -0.0066028000
_diffrn_orient_matrix_UB_32 0.0321885000
_diffrn_orient_matrix_UB_33 0.1365955000
_diffrn_radiation_monochromator mirror
_diffrn_radiation_probe x-ray
_diffrn_radiation_type CuK\a
_diffrn_radiation_wavelength 1.54184
_diffrn_reflns_av_R_equivalents 0.0350
_diffrn_reflns_av_unetI/netI 0.0256
_diffrn_reflns_Laue_measured_fraction_full 1.000
_diffrn_reflns_Laue_measured_fraction_max 0.977
_diffrn_reflns_limit_h_max 11
_diffrn_reflns_limit_h_min -12
_diffrn_reflns_limit_k_max 12
_diffrn_reflns_limit_k_min -12
_diffrn_reflns_limit_l_max 13
_diffrn_reflns_limit_l_min -11
_diffrn_reflns_number 16623
_diffrn_reflns_point_group_measured_fraction_full 0.998
_diffrn_reflns_point_group_measured_fraction_max 0.966
_diffrn_reflns_theta_full 67.684
_diffrn_reflns_theta_max 74.846
_diffrn_reflns_theta_min 4.096
_diffrn_source 'micro-focus sealed X-ray tube'
_diffrn_source_type 'SuperNova (Cu) X-ray Source'
_exptl_absorpt_coefficient_mu 0.858
_exptl_absorpt_correction_T_max 1.00000
_exptl_absorpt_correction_T_min 0.69772
_exptl_absorpt_correction_type multi-scan
_exptl_absorpt_process_details
;
CrysAlisPro 1.171.38.43f (Rigaku Oxford Diffraction, 2015)
Empirical absorption correction using spherical harmonics,
 implemented in SCALE3 ABSPACK scaling algorithm.
;
_exptl_crystal_colour colourless
_exptl_crystal_colour_primary colourless
_exptl_crystal_density_diffrn 1.371
_exptl_crystal_description block
_exptl_crystal_F_000 480
_exptl_crystal_size_max 0.12
_exptl_crystal_size_mid 0.11
_exptl_crystal_size_min 0.09
_refine_diff_density_max 0.211
_refine_diff_density_min -0.181
_refine_diff_density_rms 0.040
_refine_ls_abs_structure_details
;
 Flack x determined using 1917 quotients [(I+)-(I-)]/[(I+)+(I-)]
 (Parsons, Flack and Wagner, Acta Cryst. B69 (2013) 249-259).
;
_refine_ls_abs_structure_Flack 0.05(6)
_refine_ls_extinction_coef 0.0069(5)
_refine_ls_extinction_expression Fc^*^=kFc[1+0.001xFc^2^\l^3^/sin(2\q)]^-1/4^
_refine_ls_extinction_method 'SHELXL-2018/3 (Sheldrick 2018)'
_refine_ls_goodness_of_fit_ref 1.084
_refine_ls_hydrogen_treatment mixed
_refine_ls_matrix_type full
_refine_ls_number_parameters 310
_refine_ls_number_reflns 4328
_refine_ls_number_restraints 1
_refine_ls_restrained_S_all 1.084
_refine_ls_R_factor_all 0.0285
_refine_ls_R_factor_gt 0.0278
_refine_ls_shift/su_max 0.000
_refine_ls_shift/su_mean 0.000
_refine_ls_structure_factor_coef Fsqd
_refine_ls_weighting_details 'w=1/[\s^2^(Fo^2^)+(0.0355P)^2^+0.2561P] where P=(Fo^2^+2Fc^2^)/3'
_refine_ls_weighting_scheme calc
_refine_ls_wR_factor_gt 0.0718
_refine_ls_wR_factor_ref 0.0756
_reflns_Friedel_coverage 0.871
_reflns_Friedel_fraction_full 0.996
_reflns_Friedel_fraction_max 0.954
_reflns_number_gt 4252
_reflns_number_total 4328
_reflns_threshold_expression 'I > 2\s(I)'
_cod_data_source_file np9b00260_si_003.cif
_cod_data_source_block muhe
_cod_database_code 1552704
_shelx_shelxl_version_number 2018/3
_shelx_space_group_comment
;
The symmetry employed for this shelxl refinement is uniquely defined
by the following loop, which should always be used as a source of
symmetry information in preference to the above space-group names.
They are only intended as comments.
;
_reflns_odcompleteness_completeness 100.00
_reflns_odcompleteness_iscentric 1
_reflns_odcompleteness_theta 66.97
_olex2_refinement_description
;
1. Fixed Uiso
 At 1.2 times of:
  All C(H) groups, All C(H,H) groups
 At 1.5 times of:
  All C(H,H,H) groups, All O(H) groups
2.a Ternary CH refined with riding coordinates:
 C5B(H5B), C8(H8), C9(H9), C9B(H9B), C5(H5), C8B(H8B)
2.b Secondary CH2 refined with riding coordinates:
 C6(H6A,H6B), C7(H7A,H7B), C6B(H6BA,H6BB), C7B(H7BA,H7BB)
2.c Aromatic/amide H refined with riding coordinates:
 C4(H4), C3(H3A), C3B(H3BA), C2B(H2B)
2.d Idealised Me refined as rotating group:
 C10(H10D,H10E,H10F), C10B(H10A,H10B,H10C)
2.e Idealised tetrahedral OH refined as rotating group:
 O3(H3), O3B(H3B)
;
_olex2_submission_special_instructions 'No special instructions were received'
_oxdiff_exptl_absorpt_empirical_details
;
Empirical correction (ABSPACK) includes:
- Absorption correction using spherical harmonics
- Frame scaling
;
_oxdiff_exptl_absorpt_empirical_full_max 1.211
_oxdiff_exptl_absorpt_empirical_full_min 0.637

loop_
_space_group_symop_operation_xyz
'x, y, z'
'-x, y+1/2, -z'

loop_
_atom_site_label
_atom_site_type_symbol
_atom_site_fract_x
_atom_site_fract_y
_atom_site_fract_z
_atom_site_U_iso_or_equiv
_atom_site_adp_type
_atom_site_occupancy
_atom_site_site_symmetry_order
_atom_site_calc_flag
_atom_site_refinement_flags_posn
O2B O 0.57356(14) 0.65503(14) 0.77398(13) 0.0166(3) Uani 1 1 d .
O2 O -0.11920(14) 0.53953(14) 0.22698(12) 0.0148(3) Uani 1 1 d .
O1B O 0.24291(15) 0.76549(15) 0.58202(13) 0.0184(3) Uani 1 1 d .
O1 O -0.20404(15) 0.23401(14) 0.07068(13) 0.0179(3) Uani 1 1 d .
O3 O -0.00178(16) 0.60897(14) 0.55589(13) 0.0189(3) Uani 1 1 d .
H3 H 0.062535 0.656242 0.584922 0.028 Uiso 1 1 calc GR
O3B O 0.59910(15) 0.53330(17) 1.09317(13) 0.0221(3) Uani 1 1 d .
H3B H 0.682727 0.532147 1.120809 0.033 Uiso 1 1 calc GR
N3 N -0.05208(17) 0.40333(17) 0.08224(15) 0.0146(3) Uani 1 1 d .
N2 N -0.15035(17) 0.31078(16) -0.11101(16) 0.0152(4) Uani 1 1 d .
N2B N 0.32159(17) 0.71345(18) 0.40290(16) 0.0164(4) Uani 1 1 d .
N3B N 0.42223(18) 0.62146(17) 0.59389(16) 0.0161(4) Uani 1 1 d .
N1 N -0.1063(2) 0.39968(19) -0.29281(17) 0.0186(4) Uani 1 1 d .
N1B N 0.3893(2) 0.6490(2) 0.22118(17) 0.0207(4) Uani 1 1 d .
C1 C -0.1393(2) 0.31083(19) 0.01464(19) 0.0142(4) Uani 1 1 d .
C4 C 0.0212(2) 0.4889(2) 0.02122(19) 0.0165(4) Uani 1 1 d .
H4 H 0.078234 0.549055 0.066784 0.020 Uiso 1 1 calc R
C2 C -0.0822(2) 0.3975(2) -0.16973(18) 0.0147(4) Uani 1 1 d .
C5B C 0.4343(2) 0.6158(2) 0.72883(19) 0.0154(4) Uani 1 1 d .
H5B H 0.368448 0.676551 0.756831 0.018 Uiso 1 1 calc R
C1B C 0.4022(2) 0.6383(2) 0.3435(2) 0.0171(4) Uani 1 1 d .
C4B C 0.3253(2) 0.7042(2) 0.52697(19) 0.0152(4) Uani 1 1 d .
C8 C 0.0120(2) 0.5775(2) 0.43000(18) 0.0147(4) Uani 1 1 d .
H8 H 0.066863 0.644045 0.396274 0.018 Uiso 1 1 calc R
C9 C -0.1337(2) 0.5720(2) 0.35366(18) 0.0152(4) Uani 1 1 d .
H9 H -0.190173 0.506929 0.387820 0.018 Uiso 1 1 calc R
C3 C 0.0125(2) 0.4875(2) -0.10280(19) 0.0163(4) Uani 1 1 d .
H3A H 0.065686 0.542700 -0.143587 0.020 Uiso 1 1 calc R
C9B C 0.5960(2) 0.6637(2) 0.90735(18) 0.0162(4) Uani 1 1 d .
H9B H 0.524872 0.719886 0.933658 0.019 Uiso 1 1 calc R
C6 C 0.0926(2) 0.4130(2) 0.29007(19) 0.0178(4) Uani 1 1 d .
H6A H 0.153744 0.471942 0.255321 0.021 Uiso 1 1 calc R
H6B H 0.130976 0.327468 0.286852 0.021 Uiso 1 1 calc R
C5 C -0.0532(2) 0.4176(2) 0.21457(19) 0.0153(4) Uani 1 1 d .
H5 H -0.110737 0.349719 0.242958 0.018 Uiso 1 1 calc R
C3B C 0.5070(2) 0.5466(2) 0.53341(19) 0.0183(4) Uani 1 1 d .
H3BA H 0.571793 0.492935 0.579295 0.022 Uiso 1 1 calc R
C7 C 0.0851(2) 0.4493(2) 0.42449(19) 0.0165(4) Uani 1 1 d .
H7A H 0.034301 0.383924 0.462432 0.020 Uiso 1 1 calc R
H7B H 0.178799 0.454384 0.470543 0.020 Uiso 1 1 calc R
C10 C -0.2083(2) 0.6995(2) 0.34714(19) 0.0183(4) Uani 1 1 d .
H10D H -0.150943 0.763397 0.316508 0.027 Uiso 1 1 calc GR
H10E H -0.225787 0.723198 0.428358 0.027 Uiso 1 1 calc GR
H10F H -0.295434 0.692778 0.292398 0.027 Uiso 1 1 calc GR
C2B C 0.4985(2) 0.5491(2) 0.4094(2) 0.0189(4) Uani 1 1 d .
H2B H 0.552689 0.495265 0.368225 0.023 Uiso 1 1 calc R
C6B C 0.4052(2) 0.4825(2) 0.7744(2) 0.0201(5) Uani 1 1 d .
H6BA H 0.463655 0.420572 0.740140 0.024 Uiso 1 1 calc R
H6BB H 0.308234 0.460041 0.746982 0.024 Uiso 1 1 calc R
C8B C 0.5813(2) 0.5302(2) 0.96043(18) 0.0165(4) Uani 1 1 d .
H8B H 0.651071 0.472980 0.933312 0.020 Uiso 1 1 calc R
C10B C 0.7386(2) 0.7239(2) 0.9431(2) 0.0228(5) Uani 1 1 d .
H10A H 0.807624 0.673414 0.910547 0.034 Uiso 1 1 calc GR
H10B H 0.760783 0.727621 1.031759 0.034 Uiso 1 1 calc GR
H10C H 0.738003 0.808923 0.909710 0.034 Uiso 1 1 calc GR
C7B C 0.4359(2) 0.4792(2) 0.9156(2) 0.0198(4) Uani 1 1 d .
H7BA H 0.367462 0.530650 0.949735 0.024 Uiso 1 1 calc R
H7BB H 0.428674 0.391918 0.944323 0.024 Uiso 1 1 calc R
H1BA H 0.325(3) 0.705(3) 0.182(3) 0.033(8) Uiso 1 1 d .
H1A H -0.071(3) 0.463(3) -0.338(3) 0.027(7) Uiso 1 1 d .
H1BB H 0.447(3) 0.604(3) 0.177(3) 0.031(7) Uiso 1 1 d .
H1B H -0.172(3) 0.348(3) -0.335(3) 0.039(8) Uiso 1 1 d .

loop_
_atom_site_aniso_label
_atom_site_aniso_U_11
_atom_site_aniso_U_22
_atom_site_aniso_U_33
_atom_site_aniso_U_23
_atom_site_aniso_U_13
_atom_site_aniso_U_12
O2B 0.0151(7) 0.0214(7) 0.0127(7) -0.0005(6) 0.0001(5) -0.0014(6)
O2 0.0173(6) 0.0164(7) 0.0101(7) -0.0003(6) 0.0001(5) 0.0024(6)
O1B 0.0195(7) 0.0203(7) 0.0150(7) -0.0016(6) 0.0012(6) 0.0043(6)
O1 0.0197(7) 0.0175(7) 0.0165(7) 0.0004(6) 0.0022(5) -0.0043(6)
O3 0.0230(7) 0.0217(7) 0.0117(7) -0.0032(6) 0.0018(6) -0.0030(6)
O3B 0.0171(7) 0.0377(9) 0.0111(7) 0.0012(7) 0.0003(5) 0.0061(7)
N3 0.0161(8) 0.0159(8) 0.0113(8) -0.0004(7) 0.0008(6) -0.0010(7)
N2 0.0156(8) 0.0153(8) 0.0143(9) -0.0009(7) 0.0008(6) -0.0009(7)
N2B 0.0150(8) 0.0199(8) 0.0139(8) 0.0003(7) 0.0004(6) 0.0010(7)
N3B 0.0168(8) 0.0200(9) 0.0111(9) 0.0009(7) 0.0013(6) 0.0027(7)
N1 0.0223(9) 0.0207(9) 0.0128(9) -0.0006(8) 0.0022(7) -0.0035(8)
N1B 0.0196(9) 0.0295(10) 0.0128(9) 0.0006(8) 0.0016(7) 0.0049(8)
C1 0.0133(9) 0.0131(9) 0.0157(10) -0.0017(8) 0.0007(7) 0.0019(7)
C4 0.0155(9) 0.0156(9) 0.0179(11) 0.0001(8) 0.0006(8) -0.0014(8)
C2 0.0145(9) 0.0144(9) 0.0153(10) -0.0007(8) 0.0024(7) 0.0033(8)
C5B 0.0159(9) 0.0176(10) 0.0114(10) 0.0003(8) -0.0023(7) -0.0003(8)
C1B 0.0133(9) 0.0208(11) 0.0168(10) 0.0009(8) 0.0013(7) -0.0014(8)
C4B 0.0139(9) 0.0159(9) 0.0149(10) -0.0002(8) -0.0013(7) -0.0013(8)
C8 0.0164(9) 0.0184(10) 0.0089(9) 0.0002(8) 0.0000(7) -0.0005(8)
C9 0.0157(9) 0.0183(10) 0.0116(10) -0.0017(8) 0.0017(7) -0.0022(8)
C3 0.0162(9) 0.0166(10) 0.0160(10) -0.0002(8) 0.0023(8) -0.0021(8)
C9B 0.0168(9) 0.0189(10) 0.0120(10) -0.0020(8) -0.0006(7) 0.0015(8)
C6 0.0182(10) 0.0216(10) 0.0127(10) -0.0003(8) 0.0001(8) 0.0043(8)
C5 0.0177(9) 0.0149(10) 0.0132(10) -0.0009(8) 0.0015(7) 0.0014(8)
C3B 0.0156(9) 0.0215(10) 0.0170(10) 0.0011(9) 0.0004(7) 0.0050(9)
C7 0.0184(9) 0.0179(10) 0.0122(10) 0.0018(8) -0.0011(8) 0.0013(8)
C10 0.0176(9) 0.0203(11) 0.0163(10) -0.0022(8) 0.0004(8) 0.0011(8)
C2B 0.0154(9) 0.0239(11) 0.0175(10) -0.0010(9) 0.0025(7) 0.0026(8)
C6B 0.0243(11) 0.0186(10) 0.0164(11) -0.0003(9) -0.0007(8) -0.0063(9)
C8B 0.0175(9) 0.0205(10) 0.0109(9) -0.0001(8) -0.0001(7) 0.0047(8)
C10B 0.0183(10) 0.0307(12) 0.0185(11) -0.0023(9) 0.0001(8) -0.0019(9)
C7B 0.0229(11) 0.0207(10) 0.0153(11) 0.0031(9) 0.0010(8) -0.0016(9)

loop_
_atom_type_symbol
_atom_type_description
_atom_type_scat_dispersion_real
_atom_type_scat_dispersion_imag
_atom_type_scat_source
C C 0.0181 0.0091 'International Tables Vol C Tables 4.2.6.8 and 6.1.1.4'
H H 0.0000 0.0000 'International Tables Vol C Tables 4.2.6.8 and 6.1.1.4'
N N 0.0311 0.0180 'International Tables Vol C Tables 4.2.6.8 and 6.1.1.4'
O O 0.0492 0.0322 'International Tables Vol C Tables 4.2.6.8 and 6.1.1.4'

loop_
_geom_angle_atom_site_label_1
_geom_angle_atom_site_label_2
_geom_angle_atom_site_label_3
_geom_angle
C5B O2B C9B 110.99(14)
C5 O2 C9 113.82(14)
C8 O3 H3 109.5
C8B O3B H3B 109.5
C1 N3 C5 119.66(16)
C4 N3 C1 120.15(17)
C4 N3 C5 119.78(17)
C2 N2 C1 120.88(17)
C1B N2B C4B 120.83(18)
C4B N3B C5B 119.83(16)
C3B N3B C5B 119.95(17)
C3B N3B C4B 120.22(17)
C2 N1 H1A 122.2(17)
C2 N1 H1B 121(2)
H1A N1 H1B 116(3)
C1B N1B H1BA 118.6(18)
C1B N1B H1BB 120.9(18)
H1BA N1B H1BB 120(3)
O1 C1 N3 119.50(18)
O1 C1 N2 122.06(18)
N2 C1 N3 118.44(17)
N3 C4 H4 119.2
C3 C4 N3 121.51(18)
C3 C4 H4 119.2
N2 C2 C3 121.51(18)
N1 C2 N2 118.17(19)
N1 C2 C3 120.32(19)
O2B C5B N3B 105.38(15)
O2B C5B H5B 109.3
O2B C5B C6B 111.25(17)
N3B C5B H5B 109.3
N3B C5B C6B 112.09(17)
C6B C5B H5B 109.3
N2B C1B C2B 121.29(19)
N1B C1B N2B 117.64(19)
N1B C1B C2B 121.07(19)
O1B C4B N2B 121.57(18)
O1B C4B N3B 119.57(18)
N2B C4B N3B 118.84(17)
O3 C8 H8 109.2
O3 C8 C9 108.63(15)
O3 C8 C7 110.49(16)
C9 C8 H8 109.2
C7 C8 H8 109.2
C7 C8 C9 110.00(16)
O2 C9 C8 108.37(15)
O2 C9 H9 109.9
O2 C9 C10 105.95(16)
C8 C9 H9 109.9
C10 C9 C8 112.79(17)
C10 C9 H9 109.9
C4 C3 C2 117.31(19)
C4 C3 H3A 121.3
C2 C3 H3A 121.3
O2B C9B H9B 109.1
O2B C9B C8B 108.54(16)
O2B C9B C10B 106.21(16)
C8B C9B H9B 109.1
C10B C9B H9B 109.1
C10B C9B C8B 114.55(17)
H6A C6 H6B 108.2
C5 C6 H6A 109.7
C5 C6 H6B 109.7
C5 C6 C7 109.71(17)
C7 C6 H6A 109.7
C7 C6 H6B 109.7
O2 C5 N3 104.69(15)
O2 C5 C6 111.37(17)
O2 C5 H5 109.2
N3 C5 C6 112.92(16)
N3 C5 H5 109.2
C6 C5 H5 109.2
N3B C3B H3BA 119.2
C2B C3B N3B 121.55(19)
C2B C3B H3BA 119.2
C8 C7 C6 110.29(17)
C8 C7 H7A 109.6
C8 C7 H7B 109.6
C6 C7 H7A 109.6
C6 C7 H7B 109.6
H7A C7 H7B 108.1
C9 C10 H10D 109.5
C9 C10 H10E 109.5
C9 C10 H10F 109.5
H10D C10 H10E 109.5
H10D C10 H10F 109.5
H10E C10 H10F 109.5
C1B C2B H2B 121.5
C3B C2B C1B 117.07(19)
C3B C2B H2B 121.5
C5B C6B H6BA 109.8
C5B C6B H6BB 109.8
C5B C6B C7B 109.50(17)
H6BA C6B H6BB 108.2
C7B C6B H6BA 109.8
C7B C6B H6BB 109.8
O3B C8B C9B 111.06(17)
O3B C8B H8B 109.6
O3B C8B C7B 107.38(17)
C9B C8B H8B 109.6
C7B C8B C9B 109.51(16)
C7B C8B H8B 109.6
C9B C10B H10A 109.5
C9B C10B H10B 109.5
C9B C10B H10C 109.5
H10A C10B H10B 109.5
H10A C10B H10C 109.5
H10B C10B H10C 109.5
C6B C7B H7BA 109.6
C6B C7B H7BB 109.6
C8B C7B C6B 110.38(17)
C8B C7B H7BA 109.6
C8B C7B H7BB 109.6
H7BA C7B H7BB 108.1

loop_
_geom_bond_atom_site_label_1
_geom_bond_atom_site_label_2
_geom_bond_distance
O2B C5B 1.424(2)
O2B C9B 1.442(2)
O2 C9 1.451(2)
O2 C5 1.441(2)
O1B C4B 1.246(2)
O1 C1 1.235(2)
O3 H3 0.8200
O3 C8 1.439(2)
O3B H3B 0.8200
O3B C8B 1.434(2)
N3 C1 1.416(3)
N3 C4 1.374(3)
N3 C5 1.454(2)
N2 C1 1.360(3)
N2 C2 1.339(3)
N2B C1B 1.341(3)
N2B C4B 1.353(3)
N3B C5B 1.461(3)
N3B C4B 1.398(3)
N3B C3B 1.372(3)
N1 C2 1.329(3)
N1 H1A 0.92(3)
N1 H1B 0.90(3)
N1B C1B 1.327(3)
N1B H1BA 0.91(3)
N1B H1BB 0.91(3)
C4 H4 0.9300
C4 C3 1.344(3)
C2 C3 1.435(3)
C5B H5B 0.9800
C5B C6B 1.520(3)
C1B C2B 1.433(3)
C8 H8 0.9800
C8 C9 1.527(3)
C8 C7 1.520(3)
C9 H9 0.9800
C9 C10 1.512(3)
C3 H3A 0.9300
C9B H9B 0.9800
C9B C8B 1.525(3)
C9B C10B 1.514(3)
C6 H6A 0.9700
C6 H6B 0.9700
C6 C5 1.524(3)
C6 C7 1.528(3)
C5 H5 0.9800
C3B H3BA 0.9300
C3B C2B 1.344(3)
C7 H7A 0.9700
C7 H7B 0.9700
C10 H10D 0.9600
C10 H10E 0.9600
C10 H10F 0.9600
C2B H2B 0.9300
C6B H6BA 0.9700
C6B H6BB 0.9700
C6B C7B 1.526(3)
C8B H8B 0.9800
C8B C7B 1.515(3)
C10B H10A 0.9600
C10B H10B 0.9600
C10B H10C 0.9600
C7B H7BA 0.9700
C7B H7BB 0.9700
